data_2215550
loop_
_publ_author_name
'Kameshwar, Prashant M.'
'Wadawale, Amey'
'Ajgaonkar, Vishnu R.'

_publ_section_title
;
 Tris(<i>N</i>-acetylglycinato-\k^2^<i>O</i>,<i>O</i>')triaquaterbium(III)
;
_journal_coeditor_code HY2077
_journal_issue 10
_journal_name_full 'Acta Crystallographica Section E'
_journal_page_first m2584
_journal_page_last m2584
_journal_paper_doi 10.1107/S1600536807045618
_journal_volume 63
_journal_year 2007
_chemical_formula_iupac '[Tb (C4 H6 N O3)3 (H2 O)3]'
_chemical_formula_moiety 'C12 H24 N3 O12 Tb'
_chemical_formula_sum 'C12 H24 N3 O12 Tb'
_chemical_formula_weight 561.26
_chemical_name_common 'Terbium N-acetylglycinate'
_chemical_name_systematic
;
Tris(N-acetylglycinato-\k^2^O,O')triaquaterbium(III)
;
_space_group_IT_number 146
_symmetry_cell_setting trigonal
_symmetry_space_group_name_Hall 'R 3'
_symmetry_space_group_name_H-M 'R 3 :H'
_atom_sites_solution_hydrogens difmap
_atom_sites_solution_primary direct
_atom_sites_solution_secondary difmap
_cell_angle_alpha 90.00
_cell_angle_beta 90.00
_cell_angle_gamma 120.00
_cell_formula_units_Z 3
_cell_length_a 16.540(4)
_cell_length_b 16.540(4)
_cell_length_c 5.9554(12)
_cell_measurement_reflns_used 25
_cell_measurement_temperature 298(2)
_cell_measurement_theta_max 16.8
_cell_measurement_theta_min 12.7
_cell_volume 1411.0(6)
_computing_cell_refinement 'WinAFC (Rigaku/MSC, 2004)'
_computing_data_collection 'WinAFC (Rigaku/MSC, 2004)'
_computing_data_reduction 'CrystalStructure (Rigaku/MSC, 2004)'
_computing_molecular_graphics 'ORTEP-3 for windows (Farrugia, 1997)'
_computing_publication_material 'WinGX (Farrugia, 1999)'
_computing_structure_refinement 'SHELXL97 (Sheldrick, 1997)'
_computing_structure_solution 'SHELXS97 (Sheldrick, 1997)'
_diffrn_ambient_temperature 298(2)
_diffrn_measured_fraction_theta_full 0.999
_diffrn_measured_fraction_theta_max 0.999
_diffrn_measurement_device_type 'Rigaku AFC-7S'
_diffrn_measurement_method \w-2\q
_diffrn_radiation_monochromator graphite
_diffrn_radiation_source 'fine-focus sealed tube'
_diffrn_radiation_type MoK\a
_diffrn_radiation_wavelength 0.71073
_diffrn_reflns_av_R_equivalents 0.0190
_diffrn_reflns_av_sigmaI/netI 0.0139
_diffrn_reflns_limit_h_max 18
_diffrn_reflns_limit_h_min -21
_diffrn_reflns_limit_k_max 21
_diffrn_reflns_limit_k_min 0
_diffrn_reflns_limit_l_max 7
_diffrn_reflns_limit_l_min -4
_diffrn_reflns_number 1384
_diffrn_reflns_theta_full 27.41
_diffrn_reflns_theta_max 27.41
_diffrn_reflns_theta_min 3.70
_diffrn_standards_decay_% 1.84
_diffrn_standards_interval_count 150
_diffrn_standards_number 3
_exptl_absorpt_coefficient_mu 3.828
_exptl_absorpt_correction_T_max 0.5149
_exptl_absorpt_correction_T_min 0.3097
_exptl_absorpt_correction_type psi-scan
_exptl_absorpt_process_details '(North <i>et al.</i>,  1968)'
_exptl_crystal_colour colourless
_exptl_crystal_density_diffrn 1.982
_exptl_crystal_density_meas 1.983
_exptl_crystal_density_method 'floatation method'
_exptl_crystal_description needle
_exptl_crystal_F_000 834
_exptl_crystal_size_max 0.40
_exptl_crystal_size_mid 0.175
_exptl_crystal_size_min 0.175
_refine_diff_density_max 0.367
_refine_diff_density_min -0.760
_refine_ls_abs_structure_details 'Flack (1983); 172 Friedel pairs'
_refine_ls_abs_structure_Flack -0.013(11)
_refine_ls_extinction_method none
_refine_ls_goodness_of_fit_ref 1.007
_refine_ls_hydrogen_treatment refall
_refine_ls_matrix_type full
_refine_ls_number_parameters 111
_refine_ls_number_reflns 892
_refine_ls_number_restraints 7
_refine_ls_restrained_S_all 1.005
_refine_ls_R_factor_all 0.0150
_refine_ls_R_factor_gt 0.0150
_refine_ls_shift/su_max 0.000
_refine_ls_shift/su_mean 0.000
_refine_ls_structure_factor_coef Fsqd
_refine_ls_weighting_details 'calc w=1/[\s^2^(Fo^2^)+(0.0321P)^2^] where P=(Fo^2^+2Fc^2^)/3'
_refine_ls_weighting_scheme calc
_refine_ls_wR_factor_gt 0.0366
_refine_ls_wR_factor_ref 0.0366
_reflns_number_gt 694
_reflns_number_total 892
_reflns_threshold_expression >2\s(I)
_cod_data_source_file hy2077.cif
_cod_data_source_block I
_cod_original_sg_symbol_H-M 'R 3'
_cod_database_code 2215550
_cod_database_fobs_code 2215550

loop_
_symmetry_equiv_pos_as_xyz
'x, y, z'
'-y, x-y, z'
'-x+y, -x, z'
'x+2/3, y+1/3, z+1/3'
'-y+2/3, x-y+1/3, z+1/3'
'-x+y+2/3, -x+1/3, z+1/3'
'x+1/3, y+2/3, z+2/3'
'-y+1/3, x-y+2/3, z+2/3'
'-x+y+1/3, -x+2/3, z+2/3'

loop_
_atom_site_type_symbol
_atom_site_label
_atom_site_fract_x
_atom_site_fract_y
_atom_site_fract_z
_atom_site_U_iso_or_equiv
_atom_site_adp_type
_atom_site_calc_flag
_atom_site_refinement_flags
_atom_site_occupancy
C C2 0.2261(2) 0.2052(2) 0.2356(5) 0.0230(6) Uani d . 1
N N2 0.25512(18) 0.1769(2) 0.0361(5) 0.0238(5) Uani d . 1
C C3 0.3229(2) 0.1546(2) 0.0448(5) 0.0242(6) Uani d . 1
O O3 0.36586(17) 0.1634(2) 0.2220(4) 0.0336(6) Uani d . 1
C C4 0.3410(3) 0.1165(3) -0.1642(7) 0.0343(8) Uani d . 1
O O4 -0.1128(2) -0.0928(2) 0.9043(4) 0.0257(5) Uani d U 1
H H1 0.223(3) 0.169(3) -0.099(9) 0.039(12) Uiso d . 1
H H2B 0.280(3) 0.247(3) 0.335(7) 0.028(10) Uiso d . 1
H H2A 0.190(3) 0.234(3) 0.202(8) 0.041(12) Uiso d . 1
H H4A 0.314(4) 0.129(4) -0.301(9) 0.058(15) Uiso d . 1
H H4C 0.404(5) 0.140(4) -0.185(11) 0.08(2) Uiso d . 1
H H4B 0.314(4) 0.051(4) -0.169(10) 0.065(18) Uiso d . 1
H H2W -0.0975 -0.1118 1.0376 0.048(13) Uiso d . 1
H H1W -0.1653 -0.1002 0.8540 0.09(3) Uiso d . 1
Tb Tb1 0.0000 0.0000 0.6338 0.01496(6) Uani d S 1
O O1 0.11955(16) 0.04238(17) 0.3289(4) 0.0231(4) Uani d . 1
O O2 0.14810(16) 0.14866(16) 0.5830(4) 0.0258(5) Uani d . 1
C C1 0.1632(3) 0.1268(2) 0.3916(5) 0.0173(5) Uani d . 1

loop_
_atom_site_aniso_label
_atom_site_aniso_U_11
_atom_site_aniso_U_22
_atom_site_aniso_U_33
_atom_site_aniso_U_12
_atom_site_aniso_U_13
_atom_site_aniso_U_23
C2 0.0198(13) 0.0239(14) 0.0214(15) 0.0080(12) 0.0025(12) 0.0027(12)
N2 0.0176(11) 0.0309(14) 0.0180(12) 0.0084(11) 0.0003(10) 0.0017(11)
C3 0.0170(13) 0.0237(15) 0.0241(15) 0.0043(12) 0.0038(12) 0.0040(12)
O3 0.0252(12) 0.0481(15) 0.0273(13) 0.0183(11) -0.0041(10) 0.0008(12)
C4 0.0286(17) 0.038(2) 0.032(2) 0.0134(15) 0.0061(15) -0.0041(16)
O4 0.0211(13) 0.0325(14) 0.0227(12) 0.0126(12) 0.0009(11) 0.0103(11)
Tb1 0.01651(7) 0.01651(7) 0.01186(9) 0.00826(3) 0.000 0.000
O1 0.0244(11) 0.0221(11) 0.0204(10) 0.0099(9) 0.0020(9) -0.0010(9)
O2 0.0280(11) 0.0260(11) 0.0175(11) 0.0092(9) 0.0041(9) -0.0025(9)
C1 0.0131(14) 0.0221(15) 0.0157(13) 0.0081(13) -0.0014(12) 0.0017(12)

loop_
_atom_type_symbol
_atom_type_description
_atom_type_scat_dispersion_real
_atom_type_scat_dispersion_imag
_atom_type_scat_source
C C 0.0033 0.0016 'International Tables Vol C Tables 4.2.6.8 and 6.1.1.4'
H H 0.0000 0.0000 'International Tables Vol C Tables 4.2.6.8 and 6.1.1.4'
N N 0.0061 0.0033 'International Tables Vol C Tables 4.2.6.8 and 6.1.1.4'
O O 0.0106 0.0060 'International Tables Vol C Tables 4.2.6.8 and 6.1.1.4'
Tb Tb -0.1723 4.1537 'International Tables Vol C Tables 4.2.6.8 and 6.1.1.4'

loop_
_geom_angle_atom_site_label_1
_geom_angle_atom_site_label_2
_geom_angle_atom_site_label_3
_geom_angle_site_symmetry_1
_geom_angle_site_symmetry_3
_geom_angle
_geom_angle_publ_flag
N2 C2 C1 . . 115.2(3) ?
N2 C2 H2B . . 113(2) ?
C1 C2 H2B . . 103(2) ?
N2 C2 H2A . . 113(3) ?
C1 C2 H2A . . 103(3) ?
H2B C2 H2A . . 109(4) ?
C3 N2 C2 . . 121.0(3) ?
C3 N2 H1 . . 119(3) ?
C2 N2 H1 . . 120(3) ?
O3 C3 N2 . . 120.6(3) ?
O3 C3 C4 . . 122.4(3) ?
N2 C3 C4 . . 117.1(3) ?
C3 C4 H4A . . 113(3) ?
C3 C4 H4C . . 111(4) ?
H4A C4 H4C . . 109(5) ?
C3 C4 H4B . . 115(4) ?
H4A C4 H4B . . 102(5) ?
H4C C4 H4B . . 106(5) ?
Tb1 O4 H2W . . 122.7 ?
Tb1 O4 H1W . . 105.44 ?
H2W O4 H1W . . 131.8 ?
O4 Tb1 O4 3 2 78.52(11) ?
O4 Tb1 O4 3 . 78.52(11) ?
O4 Tb1 O4 2 . 78.52(11) y
O4 Tb1 O2 3 3 142.98(9) ?
O4 Tb1 O2 2 3 67.66(8) ?
O4 Tb1 O2 . 3 80.36(9) ?
O4 Tb1 O2 3 2 80.36(9) ?
O4 Tb1 O2 2 2 142.98(9) ?
O4 Tb1 O2 . 2 67.66(8) y
O2 Tb1 O2 3 2 118.52(2) ?
O4 Tb1 O2 3 . 67.66(8) ?
O4 Tb1 O2 2 . 80.36(9) y
O4 Tb1 O2 . . 142.98(9) y
O2 Tb1 O2 3 . 118.52(2) ?
O2 Tb1 O2 2 . 118.52(2) ?
O4 Tb1 O1 3 3 158.57(8) ?
O4 Tb1 O1 2 3 119.55(8) ?
O4 Tb1 O1 . 3 93.22(9) ?
O2 Tb1 O1 3 3 51.97(7) ?
O2 Tb1 O1 2 3 78.21(8) ?
O2 Tb1 O1 . 3 123.70(8) ?
O4 Tb1 O1 3 . 119.55(8) ?
O4 Tb1 O1 2 . 93.22(9) y
O4 Tb1 O1 . . 158.57(8) y
O2 Tb1 O1 3 . 78.21(8) ?
O2 Tb1 O1 2 . 123.70(7) ?
O2 Tb1 O1 . . 51.97(7) y
O1 Tb1 O1 3 . 73.53(8) ?
O4 Tb1 O1 3 2 93.22(9) ?
O4 Tb1 O1 2 2 158.57(8) ?
O4 Tb1 O1 . 2 119.55(8) y
O2 Tb1 O1 3 2 123.70(7) ?
O2 Tb1 O1 2 2 51.97(7) ?
O2 Tb1 O1 . 2 78.21(8) ?
O1 Tb1 O1 3 2 73.53(8) ?
O1 Tb1 O1 . 2 73.53(8) ?
O4 Tb1 C1 3 3 167.21(8) ?
O4 Tb1 C1 2 3 93.26(10) ?
O4 Tb1 C1 . 3 90.32(11) ?
O2 Tb1 C1 3 3 26.15(8) ?
O2 Tb1 C1 2 3 101.31(9) ?
O2 Tb1 C1 . 3 121.02(9) ?
O1 Tb1 C1 3 3 26.40(8) ?
O1 Tb1 C1 . 3 70.24(9) ?
O1 Tb1 C1 2 3 97.76(8) ?
O4 Tb1 C1 3 2 90.32(11) ?
O4 Tb1 C1 2 2 167.21(8) ?
O4 Tb1 C1 . 2 93.26(10) ?
O2 Tb1 C1 3 2 121.02(9) ?
O2 Tb1 C1 2 2 26.15(8) ?
O2 Tb1 C1 . 2 101.31(9) ?
O1 Tb1 C1 3 2 70.24(9) ?
O1 Tb1 C1 . 2 97.76(8) ?
O1 Tb1 C1 2 2 26.40(8) ?
C1 Tb1 C1 3 2 96.60(9) ?
O4 Tb1 C1 3 . 93.26(10) ?
O4 Tb1 C1 2 . 90.32(11) ?
O4 Tb1 C1 . . 167.21(8) ?
O2 Tb1 C1 3 . 101.31(9) ?
O2 Tb1 C1 2 . 121.02(9) ?
O2 Tb1 C1 . . 26.15(8) ?
O1 Tb1 C1 3 . 97.76(8) ?
O1 Tb1 C1 . . 26.40(8) ?
O1 Tb1 C1 2 . 70.24(9) ?
C1 Tb1 C1 3 . 96.60(9) ?
C1 Tb1 C1 2 . 96.60(9) ?
C1 O1 Tb1 . . 91.7(2) ?
C1 O2 Tb1 . . 93.8(2) ?
O2 C1 O1 . . 119.9(3) ?
O2 C1 C2 . . 117.5(3) ?
O1 C1 C2 . . 122.3(3) ?
O2 C1 Tb1 . . 60.08(17) ?
O1 C1 Tb1 . . 61.90(18) ?
C2 C1 Tb1 . . 159.6(2) ?

loop_
_geom_bond_atom_site_label_1
_geom_bond_atom_site_label_2
_geom_bond_site_symmetry_2
_geom_bond_distance
_geom_bond_publ_flag
C2 N2 . 1.445(4) ?
C2 C1 . 1.509(4) ?
C2 H2B . 1.00(4) ?
C2 H2A . 0.95(5) ?
N2 C3 . 1.345(4) ?
N2 H1 . 0.94(5) ?
C3 O3 . 1.239(4) ?
C3 C4 . 1.492(5) ?
C4 H4A . 1.00(6) ?
C4 H4C . 0.92(7) ?
C4 H4B . 0.94(6) ?
O4 H2W . 0.934 ?
O4 H1W . 0.868 ?
Tb1 O4 . 2.359(3) y
Tb1 O4 3 2.359(3) ?
Tb1 O4 2 2.359(3) ?
Tb1 O2 3 2.473(2) ?
Tb1 O2 2 2.473(2) ?
Tb1 O2 . 2.473(2) y
Tb1 O1 3 2.513(2) ?
Tb1 O1 . 2.513(2) y
Tb1 O1 2 2.513(2) ?
Tb1 C1 3 2.847(3) ?
Tb1 C1 2 2.847(3) ?
Tb1 C1 . 2.847(3) ?
O1 C1 . 1.266(4) ?
O2 C1 . 1.258(4) ?

loop_
_geom_torsion_atom_site_label_1
_geom_torsion_atom_site_label_2
_geom_torsion_atom_site_label_3
_geom_torsion_atom_site_label_4
_geom_torsion_site_symmetry_1
_geom_torsion
C1 C2 N2 C3 . -77.5(4)
C2 N2 C3 O3 . -4.4(5)
C2 N2 C3 C4 . 173.7(3)
O4 Tb1 O1 C1 3 -5.6(3)
O4 Tb1 O1 C1 2 -84.2(2)
O4 Tb1 O1 C1 . -150.5(2)
O2 Tb1 O1 C1 3 -150.6(2)
O2 Tb1 O1 C1 2 92.8(2)
O2 Tb1 O1 C1 . -9.12(19)
O1 Tb1 O1 C1 3 155.9(2)
O1 Tb1 O1 C1 2 78.6(2)
C1 Tb1 O1 C1 3 -176.5(2)
C1 Tb1 O1 C1 2 89.20(15)
O4 Tb1 O2 C1 3 -167.5(2)
O4 Tb1 O2 C1 2 111.0(2)
O4 Tb1 O2 C1 . 166.95(19)
O2 Tb1 O2 C1 3 53.1(2)
O2 Tb1 O2 C1 2 -102.93(19)
O1 Tb1 O2 C1 3 -8.2(2)
O1 Tb1 O2 C1 . 9.20(19)
O1 Tb1 O2 C1 2 -69.0(2)
C1 Tb1 O2 C1 3 23.0(2)
C1 Tb1 O2 C1 2 -81.9(2)
Tb1 O2 C1 O1 . -16.7(4)
Tb1 O2 C1 C2 . 156.9(3)
Tb1 O1 C1 O2 . 16.4(3)
Tb1 O1 C1 C2 . -156.8(3)
N2 C2 C1 O2 . 168.9(3)
N2 C2 C1 O1 . -17.6(5)
N2 C2 C1 Tb1 . -113.4(6)
O4 Tb1 C1 O2 3 11.56(19)
O4 Tb1 C1 O2 2 -67.0(2)
O4 Tb1 C1 O2 . -37.9(5)
O2 Tb1 C1 O2 3 -134.22(18)
O2 Tb1 C1 O2 2 92.27(16)
O1 Tb1 C1 O2 3 173.14(19)
O1 Tb1 C1 O2 . -163.6(3)
O1 Tb1 C1 O2 2 103.8(2)
C1 Tb1 C1 O2 3 -160.3(2)
C1 Tb1 C1 O2 2 102.3(2)
O4 Tb1 C1 O1 3 175.1(2)
O4 Tb1 C1 O1 2 96.60(19)
O4 Tb1 C1 O1 . 125.6(4)
O2 Tb1 C1 O1 3 29.3(2)
O2 Tb1 C1 O1 2 -104.2(2)
O2 Tb1 C1 O1 . 163.6(3)
O1 Tb1 C1 O1 3 -23.3(2)
O1 Tb1 C1 O1 2 -92.6(2)
C1 Tb1 C1 O1 3 3.3(2)
C1 Tb1 C1 O1 2 -94.18(15)
O4 Tb1 C1 C2 3 -77.4(6)
O4 Tb1 C1 C2 2 -155.9(6)
O4 Tb1 C1 C2 . -126.9(6)
O2 Tb1 C1 C2 3 136.8(6)
O2 Tb1 C1 C2 2 3.3(7)
O2 Tb1 C1 C2 . -88.9(7)
O1 Tb1 C1 C2 3 84.2(6)
O1 Tb1 C1 C2 . 107.5(7)
O1 Tb1 C1 C2 2 14.9(6)
C1 Tb1 C1 C2 3 110.8(6)
C1 Tb1 C1 C2 2 13.3(7)
